data_2237896
loop_
_publ_author_name
'Afrakssou, Zahra'
'Haoudi, Amal'
'Capet, Fr\'ed\'eric'
'Mazzah, Ahmed'
'Rolando, Christian'
'El Ammari, Lahcen'

_publ_section_title
;
 1,3-Bis(prop-2-yn-1-yl)-1<i>H</i>-anthra[1,2-<i>d</i>]imidazole-2,6,11(3<i>H</i>)-trione
;
_journal_coeditor_code IM2432
_journal_issue 6
_journal_name_full 'Acta Crystallographica Section E'
_journal_page_first o944
_journal_paper_doi 10.1107/S1600536813013688
_journal_volume 69
_journal_year 2013
_chemical_formula_iupac 'C21 H12 N2 O3'
_chemical_formula_moiety 'C21 H12 N2 O3'
_chemical_formula_sum 'C21 H12 N2 O3'
_chemical_formula_weight 340.33
_chemical_melting_point 463
_chemical_name_systematic 1,3-Bis(prop-2-yn-1-yl)-1<i>H</i>-anthra[1,2-<i>d</i>]imidazole-2,6,11(3<i>H</i>)-trione
_space_group_IT_number 14
_symmetry_cell_setting monoclinic
_symmetry_space_group_name_Hall '-P 2ybc'
_symmetry_space_group_name_H-M 'P 1 21/c 1'
_atom_sites_solution_hydrogens difmap
_atom_sites_solution_primary direct
_atom_sites_solution_secondary difmap
_audit_creation_method SHELXL-97
_cell_angle_alpha 90.00
_cell_angle_beta 96.352(2)
_cell_angle_gamma 90.00
_cell_formula_units_Z 4
_cell_length_a 16.6972(5)
_cell_length_b 4.56020(10)
_cell_length_c 21.2500(5)
_cell_measurement_reflns_used 3177
_cell_measurement_temperature 296(2)
_cell_measurement_theta_max 26.00
_cell_measurement_theta_min 2.45
_cell_volume 1608.10(7)
_computing_cell_refinement 'SAINT-Plus (Bruker, 2009)'
_computing_data_collection 'APEX2 (Bruker, 2009)'
_computing_data_reduction 'SAINT-Plus (Bruker, 2009)'
_computing_molecular_graphics 'ORTEP-3 for Windows (Farrugia, 2012)'
_computing_publication_material 'PLATON (Spek, 2009) and publCIF (Westrip, 2010)'
_computing_structure_refinement 'SHELXL97 (Sheldrick, 2008)'
_computing_structure_solution 'SHELXS97 (Sheldrick, 2008)'
_diffrn_ambient_temperature 296(2)
_diffrn_measured_fraction_theta_full 0.999
_diffrn_measured_fraction_theta_max 0.999
_diffrn_measurement_device_type 'Bruker APEXII CCD'
_diffrn_measurement_method '\f and \w scans'
_diffrn_radiation_monochromator graphite
_diffrn_radiation_source 'fine-focus sealed tube'
_diffrn_radiation_type MoK\a
_diffrn_radiation_wavelength 0.71073
_diffrn_reflns_av_R_equivalents 0.0325
_diffrn_reflns_av_sigmaI/netI 0.0214
_diffrn_reflns_limit_h_max 19
_diffrn_reflns_limit_h_min -20
_diffrn_reflns_limit_k_max 5
_diffrn_reflns_limit_k_min -5
_diffrn_reflns_limit_l_max 25
_diffrn_reflns_limit_l_min -26
_diffrn_reflns_number 20426
_diffrn_reflns_theta_full 25.99
_diffrn_reflns_theta_max 25.99
_diffrn_reflns_theta_min 2.40
_exptl_absorpt_coefficient_mu 0.096
_exptl_absorpt_correction_type none
_exptl_crystal_colour yellow
_exptl_crystal_density_diffrn 1.406
_exptl_crystal_density_method 'not measured'
_exptl_crystal_description 'irregular shape'
_exptl_crystal_F_000 704
_exptl_crystal_size_max 0.46
_exptl_crystal_size_mid 0.14
_exptl_crystal_size_min 0.05
_refine_diff_density_max 0.330
_refine_diff_density_min -0.247
_refine_ls_extinction_method none
_refine_ls_goodness_of_fit_ref 1.017
_refine_ls_hydrogen_treatment constr
_refine_ls_matrix_type full
_refine_ls_number_parameters 235
_refine_ls_number_reflns 3177
_refine_ls_number_restraints 0
_refine_ls_restrained_S_all 1.017
_refine_ls_R_factor_all 0.0660
_refine_ls_R_factor_gt 0.0439
_refine_ls_shift/su_max 0.000
_refine_ls_shift/su_mean 0.000
_refine_ls_structure_factor_coef Fsqd
_refine_ls_weighting_details 'calc w=1/[\s^2^(Fo^2^)+(0.0555P)^2^+0.5235P] where P=(Fo^2^+2Fc^2^)/3'
_refine_ls_weighting_scheme calc
_refine_ls_wR_factor_gt 0.1125
_refine_ls_wR_factor_ref 0.1289
_reflns_number_gt 2301
_reflns_number_total 3177
_reflns_threshold_expression I>2sigma(I)
_cod_data_source_file im2432.cif
_cod_data_source_block I
_cod_original_sg_symbol_H-M 'P 21/c'
_cod_database_code 2237896
_cod_database_fobs_code 2237896

loop_
_symmetry_equiv_pos_as_xyz
'x, y, z'
'-x, y+1/2, -z+1/2'
'-x, -y, -z'
'x, -y-1/2, z-1/2'

loop_
_atom_site_type_symbol
_atom_site_label
_atom_site_fract_x
_atom_site_fract_y
_atom_site_fract_z
_atom_site_U_iso_or_equiv
_atom_site_adp_type
_atom_site_calc_flag
_atom_site_refinement_flags
_atom_site_occupancy
_atom_site_symmetry_multiplicity
C C1 0.27182(12) 0.6098(4) 0.40077(9) 0.0604(5) Uani d . 1 1
C C2 0.28450(15) 0.4803(6) 0.46051(10) 0.0812(7) Uani d . 1 1
H H2 0.2480 0.3427 0.4725 0.097 Uiso calc R 1 1
C C3 0.35059(19) 0.5550(7) 0.50163(11) 0.0980(9) Uani d . 1 1
H H3 0.3581 0.4711 0.5417 0.118 Uiso calc R 1 1
C C4 0.40550(18) 0.7526(7) 0.48372(12) 0.1005(9) Uani d . 1 1
H H4 0.4507 0.7995 0.5115 0.121 Uiso calc R 1 1
C C5 0.39427(14) 0.8828(6) 0.42474(10) 0.0811(7) Uani d . 1 1
H H5 0.4320 1.0164 0.4130 0.097 Uiso calc R 1 1
C C6 0.32708(12) 0.8154(4) 0.38289(8) 0.0581(5) Uani d . 1 1
C C7 0.31375(10) 0.9681(4) 0.32094(8) 0.0521(5) Uani d . 1 1
C C8 0.24435(9) 0.8852(4) 0.27529(8) 0.0447(4) Uani d . 1 1
C C9 0.18813(10) 0.6776(4) 0.29414(8) 0.0505(4) Uani d . 1 1
C C10 0.20212(12) 0.5247(4) 0.35604(9) 0.0595(5) Uani d . 1 1
C C11 0.22732(9) 1.0111(4) 0.21489(8) 0.0444(4) Uani d . 1 1
C C12 0.15499(10) 0.9328(4) 0.17752(8) 0.0500(4) Uani d . 1 1
C C13 0.09989(11) 0.7381(4) 0.19747(10) 0.0596(5) Uani d . 1 1
H H13 0.0521 0.6955 0.1723 0.072 Uiso calc R 1 1
C C14 0.11783(11) 0.6094(4) 0.25560(10) 0.0603(5) Uani d . 1 1
H H14 0.0822 0.4735 0.2696 0.072 Uiso calc R 1 1
C C15 0.21803(11) 1.2631(4) 0.12116(9) 0.0551(5) Uani d . 1 1
C C16 0.09096(12) 1.0549(5) 0.06690(9) 0.0677(6) Uani d . 1 1
H H16A 0.0776 0.8490 0.0610 0.081 Uiso calc R 1 1
H H16B 0.1133 1.1226 0.0293 0.081 Uiso calc R 1 1
C C17 0.01719(12) 1.2201(5) 0.07407(9) 0.0592(5) Uani d . 1 1
C C18 -0.04129(13) 1.3540(5) 0.07967(11) 0.0738(6) Uani d . 1 1
H H18 -0.0878 1.4604 0.0841 0.089 Uiso calc R 1 1
C C19 0.34510(10) 1.3565(4) 0.18615(9) 0.0546(5) Uani d . 1 1
H H19A 0.3465 1.5073 0.1541 0.066 Uiso calc R 1 1
H H19B 0.3530 1.4511 0.2272 0.066 Uiso calc R 1 1
C C20 0.41099(11) 1.1519(4) 0.18097(9) 0.0565(5) Uani d . 1 1
C C21 0.46571(13) 0.9943(6) 0.17751(11) 0.0821(7) Uani d . 1 1
H H21 0.5092 0.8691 0.1748 0.099 Uiso calc R 1 1
N N1 0.15159(9) 1.0865(4) 0.12144(7) 0.0558(4) Uani d . 1 1
N N2 0.26525(8) 1.2155(3) 0.17856(7) 0.0482(4) Uani d . 1 1
O O1 0.35778(9) 1.1731(4) 0.31003(6) 0.0812(5) Uani d . 1 1
O O2 0.15706(10) 0.3264(3) 0.36931(8) 0.0825(5) Uani d . 1 1
O O3 0.23256(9) 1.4307(4) 0.07918(6) 0.0718(4) Uani d . 1 1

loop_
_atom_site_aniso_label
_atom_site_aniso_U_11
_atom_site_aniso_U_22
_atom_site_aniso_U_33
_atom_site_aniso_U_12
_atom_site_aniso_U_13
_atom_site_aniso_U_23
C1 0.0692(12) 0.0584(12) 0.0556(11) 0.0081(10) 0.0164(9) -0.0032(9)
C2 0.1003(18) 0.0830(16) 0.0623(13) 0.0040(14) 0.0186(13) 0.0081(12)
C3 0.126(2) 0.107(2) 0.0583(14) 0.0071(19) -0.0008(15) 0.0138(14)
C4 0.108(2) 0.119(2) 0.0669(15) -0.0052(19) -0.0214(14) 0.0100(16)
C5 0.0779(15) 0.0963(18) 0.0649(13) -0.0095(13) -0.0110(11) 0.0053(13)
C6 0.0610(11) 0.0617(12) 0.0516(10) 0.0051(10) 0.0058(8) -0.0054(9)
C7 0.0453(10) 0.0593(11) 0.0525(10) -0.0035(9) 0.0084(8) -0.0054(9)
C8 0.0409(9) 0.0431(9) 0.0511(9) 0.0031(7) 0.0096(7) -0.0088(8)
C9 0.0474(10) 0.0460(10) 0.0600(10) 0.0002(8) 0.0138(8) -0.0108(9)
C10 0.0631(12) 0.0512(11) 0.0681(12) 0.0017(9) 0.0243(10) -0.0045(10)
C11 0.0377(8) 0.0418(9) 0.0541(9) 0.0030(7) 0.0073(7) -0.0110(8)
C12 0.0442(9) 0.0505(10) 0.0548(10) 0.0048(8) 0.0028(7) -0.0144(9)
C13 0.0439(10) 0.0633(12) 0.0702(12) -0.0056(9) 0.0003(8) -0.0207(10)
C14 0.0505(10) 0.0568(11) 0.0754(13) -0.0096(9) 0.0145(9) -0.0127(10)
C15 0.0545(11) 0.0581(11) 0.0528(10) 0.0102(9) 0.0059(8) -0.0075(10)
C16 0.0679(13) 0.0758(14) 0.0558(11) 0.0085(11) -0.0094(9) -0.0183(10)
C17 0.0515(11) 0.0669(13) 0.0565(10) -0.0073(10) -0.0066(8) -0.0058(10)
C18 0.0527(12) 0.0854(16) 0.0807(14) -0.0005(12) -0.0038(10) -0.0060(13)
C19 0.0516(10) 0.0524(11) 0.0604(10) -0.0036(8) 0.0082(8) 0.0000(9)
C20 0.0461(10) 0.0659(12) 0.0573(10) -0.0024(9) 0.0049(8) -0.0042(10)
C21 0.0526(12) 0.1004(18) 0.0918(16) 0.0151(13) 0.0003(11) -0.0172(14)
N1 0.0493(9) 0.0611(10) 0.0550(9) 0.0049(7) -0.0038(7) -0.0128(8)
N2 0.0423(8) 0.0501(8) 0.0519(8) 0.0013(6) 0.0036(6) -0.0032(7)
O1 0.0712(9) 0.1062(13) 0.0632(8) -0.0379(9) -0.0060(7) 0.0079(8)
O2 0.0878(11) 0.0711(10) 0.0930(11) -0.0163(9) 0.0289(9) 0.0080(9)
O3 0.0808(10) 0.0764(10) 0.0579(8) 0.0050(8) 0.0058(7) 0.0079(8)

loop_
_atom_type_symbol
_atom_type_description
_atom_type_scat_dispersion_real
_atom_type_scat_dispersion_imag
_atom_type_scat_source
C C 0.0033 0.0016 'International Tables Vol C Tables 4.2.6.8 and 6.1.1.4'
H H 0.0000 0.0000 'International Tables Vol C Tables 4.2.6.8 and 6.1.1.4'
N N 0.0061 0.0033 'International Tables Vol C Tables 4.2.6.8 and 6.1.1.4'
O O 0.0106 0.0060 'International Tables Vol C Tables 4.2.6.8 and 6.1.1.4'

loop_
_geom_angle_atom_site_label_1
_geom_angle_atom_site_label_2
_geom_angle_atom_site_label_3
_geom_angle
C2 C1 C6 119.6(2)
C2 C1 C10 120.4(2)
C6 C1 C10 120.03(18)
C3 C2 C1 120.3(2)
C3 C2 H2 119.9
C1 C2 H2 119.9
C4 C3 C2 120.2(2)
C4 C3 H3 119.9
C2 C3 H3 119.9
C3 C4 C5 120.5(2)
C3 C4 H4 119.8
C5 C4 H4 119.8
C4 C5 C6 120.4(2)
C4 C5 H5 119.8
C6 C5 H5 119.8
C5 C6 C1 119.07(19)
C5 C6 C7 119.76(19)
C1 C6 C7 121.15(17)
O1 C7 C8 120.95(17)
O1 C7 C6 119.40(17)
C8 C7 C6 119.51(16)
C11 C8 C9 117.12(15)
C11 C8 C7 124.07(15)
C9 C8 C7 118.71(16)
C14 C9 C8 121.60(18)
C14 C9 C10 117.17(17)
C8 C9 C10 121.23(16)
O2 C10 C1 120.4(2)
O2 C10 C9 120.58(19)
C1 C10 C9 118.97(17)
N2 C11 C8 135.60(15)
N2 C11 C12 105.52(15)
C8 C11 C12 118.87(16)
N1 C12 C13 128.92(16)
N1 C12 C11 107.92(16)
C13 C12 C11 123.15(18)
C14 C13 C12 117.79(17)
C14 C13 H13 121.1
C12 C13 H13 121.1
C13 C14 C9 121.41(18)
C13 C14 H14 119.3
C9 C14 H14 119.3
O3 C15 N1 126.71(18)
O3 C15 N2 126.79(18)
N1 C15 N2 106.50(16)
N1 C16 C17 112.56(15)
N1 C16 H16A 109.1
C17 C16 H16A 109.1
N1 C16 H16B 109.1
C17 C16 H16B 109.1
H16A C16 H16B 107.8
C18 C17 C16 179.4(3)
C17 C18 H18 180.0
C20 C19 N2 113.23(15)
C20 C19 H19A 108.9
N2 C19 H19A 108.9
C20 C19 H19B 108.9
N2 C19 H19B 108.9
H19A C19 H19B 107.7
C21 C20 C19 177.8(2)
C20 C21 H21 180.0
C15 N1 C12 110.27(15)
C15 N1 C16 123.02(17)
C12 N1 C16 126.52(17)
C15 N2 C11 109.78(14)
C15 N2 C19 116.43(15)
C11 N2 C19 133.40(14)

loop_
_geom_bond_atom_site_label_1
_geom_bond_atom_site_label_2
_geom_bond_distance
C1 C2 1.395(3)
C1 C6 1.397(3)
C1 C10 1.471(3)
C2 C3 1.373(3)
C2 H2 0.9300
C3 C4 1.369(4)
C3 H3 0.9300
C4 C5 1.381(3)
C4 H4 0.9300
C5 C6 1.387(3)
C5 H5 0.9300
C6 C7 1.484(3)
C7 O1 1.227(2)
C7 C8 1.476(2)
C8 C11 1.406(2)
C8 C9 1.421(2)
C9 C14 1.390(3)
C9 C10 1.484(3)
C10 O2 1.229(2)
C11 N2 1.405(2)
C11 C12 1.416(2)
C12 N1 1.378(2)
C12 C13 1.379(3)
C13 C14 1.370(3)
C13 H13 0.9300
C14 H14 0.9300
C15 O3 1.219(2)
C15 N1 1.371(2)
C15 N2 1.394(2)
C16 N1 1.459(2)
C16 C17 1.466(3)
C16 H16A 0.9700
C16 H16B 0.9700
C17 C18 1.169(3)
C18 H18 0.9300
C19 C20 1.456(3)
C19 N2 1.473(2)
C19 H19A 0.9700
C19 H19B 0.9700
C20 C21 1.171(3)
C21 H21 0.9300

loop_
_geom_hbond_atom_site_label_D
_geom_hbond_atom_site_label_H
_geom_hbond_atom_site_label_A
_geom_hbond_site_symmetry_A
_geom_hbond_distance_DH
_geom_hbond_distance_HA
_geom_hbond_distance_DA
_geom_hbond_angle_DHA
C18 H18 O2 2_565 0.93 2.31 3.165(3) 152.0
C21 H21 O1 2_645 0.93 2.38 3.275(3) 160.7
C2 H2 O3 4_576 0.93 2.62 3.333(3) 133.5

loop_
_geom_torsion_atom_site_label_1
_geom_torsion_atom_site_label_2
_geom_torsion_atom_site_label_3
_geom_torsion_atom_site_label_4
_geom_torsion
C6 C1 C2 C3 0.3(3)
C10 C1 C2 C3 178.5(2)
C1 C2 C3 C4 -1.4(4)
C2 C3 C4 C5 1.2(5)
C3 C4 C5 C6 0.1(4)
C4 C5 C6 C1 -1.3(4)
C4 C5 C6 C7 177.0(2)
C2 C1 C6 C5 1.0(3)
C10 C1 C6 C5 -177.15(19)
C2 C1 C6 C7 -177.14(18)
C10 C1 C6 C7 4.7(3)
C5 C6 C7 O1 -7.3(3)
C1 C6 C7 O1 170.83(18)
C5 C6 C7 C8 176.98(18)
C1 C6 C7 C8 -4.8(3)
O1 C7 C8 C11 5.9(3)
C6 C7 C8 C11 -178.50(16)
O1 C7 C8 C9 -170.35(17)
C6 C7 C8 C9 5.3(2)
C11 C8 C9 C14 -2.3(2)
C7 C8 C9 C14 174.22(16)
C11 C8 C9 C10 177.82(15)
C7 C8 C9 C10 -5.7(2)
C2 C1 C10 O2 -4.4(3)
C6 C1 C10 O2 173.79(18)
C2 C1 C10 C9 176.93(18)
C6 C1 C10 C9 -4.9(3)
C14 C9 C10 O2 6.9(3)
C8 C9 C10 O2 -173.18(17)
C14 C9 C10 C1 -174.42(16)
C8 C9 C10 C1 5.5(3)
C9 C8 C11 N2 -179.39(17)
C7 C8 C11 N2 4.3(3)
C9 C8 C11 C12 2.0(2)
C7 C8 C11 C12 -174.30(15)
N2 C11 C12 N1 0.18(18)
C8 C11 C12 N1 179.18(14)
N2 C11 C12 C13 -178.94(15)
C8 C11 C12 C13 0.1(3)
N1 C12 C13 C14 179.16(18)
C11 C12 C13 C14 -1.9(3)
C12 C13 C14 C9 1.7(3)
C8 C9 C14 C13 0.4(3)
C10 C9 C14 C13 -179.65(17)
N1 C16 C17 C18 8E1(2)
N2 C19 C20 C21 -17E1(10)
O3 C15 N1 C12 -178.55(18)
N2 C15 N1 C12 0.87(19)
O3 C15 N1 C16 6.1(3)
N2 C15 N1 C16 -174.45(15)
C13 C12 N1 C15 178.39(17)
C11 C12 N1 C15 -0.67(19)
C13 C12 N1 C16 -6.5(3)
C11 C12 N1 C16 174.46(16)
C17 C16 N1 C15 -103.4(2)
C17 C16 N1 C12 82.1(2)
O3 C15 N2 C11 178.67(17)
N1 C15 N2 C11 -0.75(19)
O3 C15 N2 C19 -7.5(3)
N1 C15 N2 C19 173.08(14)
C8 C11 N2 C15 -178.39(18)
C12 C11 N2 C15 0.35(18)
C8 C11 N2 C19 9.2(3)
C12 C11 N2 C19 -172.03(16)
C20 C19 N2 C15 -105.30(18)
C20 C19 N2 C11 66.7(2)
